data_4086230
loop_
_publ_author_name
'Wang, Chunhong'
'Leng, Xuebing'
'Chen, Yaofeng'

_publ_section_title
;
 Tris(boratabenzene) Lanthanum Complexes: Synthesis, Structure, and
 Reactivity
;
_journal_issue 13
_journal_name_full Organometallics
_journal_page_first 3216
_journal_paper_doi 10.1021/acs.organomet.5b00262
_journal_volume 34
_journal_year 2015
_chemical_formula_sum 'C22 H32 B3 La N2'
_chemical_formula_weight 495.83
_chemical_name_systematic
; 
 ? 
;
_space_group_crystal_system monoclinic
_space_group_IT_number 15
_space_group_name_Hall '-C 2yc'
_space_group_name_H-M_alt 'C 1 2/c 1'
_symmetry_space_group_name_Hall '-C 2yc'
_symmetry_space_group_name_H-M 'C 1 2/c 1'
_atom_sites_solution_hydrogens mixed
_audit_creation_method SHELXL-2014
_cell_angle_alpha 90
_cell_angle_beta 93.0610(10)
_cell_angle_gamma 90
_cell_formula_units_Z 8
_cell_length_a 31.770(3)
_cell_length_b 8.6243(7)
_cell_length_c 16.5042(13)
_cell_measurement_reflns_used 9894
_cell_measurement_temperature 133(2)
_cell_measurement_theta_max 31.56
_cell_measurement_theta_min 2.47
_cell_volume 4515.6(7)
_computing_cell_refinement 'Bruker SAINT'
_computing_data_collection 'Bruker APEX2'
_computing_data_reduction 'Bruker SAINT'
_computing_molecular_graphics 'Bruker SHELXTL'
_computing_publication_material 'Bruker SHELXTL'
_computing_structure_refinement 'SHELXL-2014 (Sheldrick, 2014)'
_computing_structure_solution 'SHELXS-97 (Sheldrick, 2008)'
_diffrn_ambient_temperature 133(2)
_diffrn_measured_fraction_theta_full 0.996
_diffrn_measured_fraction_theta_max 0.997
_diffrn_measurement_device_type 'Bruker APEX-II CCD'
_diffrn_measurement_method '\f and \w scans'
_diffrn_radiation_type MoK\a
_diffrn_radiation_wavelength 0.71073
_diffrn_reflns_av_R_equivalents 0.0187
_diffrn_reflns_av_unetI/netI 0.0185
_diffrn_reflns_laue_measured_fraction_full 0.996
_diffrn_reflns_laue_measured_fraction_max 0.997
_diffrn_reflns_limit_h_max 40
_diffrn_reflns_limit_h_min -40
_diffrn_reflns_limit_k_max 11
_diffrn_reflns_limit_k_min -10
_diffrn_reflns_limit_l_max 20
_diffrn_reflns_limit_l_min -21
_diffrn_reflns_number 17912
_diffrn_reflns_point_group_measured_fraction_full 0.996
_diffrn_reflns_point_group_measured_fraction_max 0.997
_diffrn_reflns_theta_full 25.242
_diffrn_reflns_theta_max 26.999
_diffrn_reflns_theta_min 1.284
_exptl_absorpt_coefficient_mu 1.901
_exptl_absorpt_correction_T_max 0.7461
_exptl_absorpt_correction_T_min 0.6094
_exptl_absorpt_correction_type multi-scan
_exptl_absorpt_process_details sadabs
_exptl_crystal_colour colourless
_exptl_crystal_density_diffrn 1.459
_exptl_crystal_description plate
_exptl_crystal_F_000 2000
_exptl_crystal_size_max 0.350
_exptl_crystal_size_mid 0.320
_exptl_crystal_size_min 0.150
_refine_diff_density_max 0.742
_refine_diff_density_min -0.501
_refine_diff_density_rms 0.073
_refine_ls_extinction_method none
_refine_ls_goodness_of_fit_ref 1.098
_refine_ls_hydrogen_treatment constr
_refine_ls_matrix_type full
_refine_ls_number_parameters 311
_refine_ls_number_reflns 4896
_refine_ls_number_restraints 56
_refine_ls_restrained_S_all 1.115
_refine_ls_R_factor_all 0.0196
_refine_ls_R_factor_gt 0.0165
_refine_ls_shift/su_max 0.002
_refine_ls_shift/su_mean 0.000
_refine_ls_structure_factor_coef Fsqd
_refine_ls_weighting_details 'w=1/[\s^2^(Fo^2^)+(0.0302P)^2^+5.8951P] where P=(Fo^2^+2Fc^2^)/3'
_refine_ls_weighting_scheme calc
_refine_ls_wR_factor_gt 0.0529
_refine_ls_wR_factor_ref 0.0553
_reflns_Friedel_coverage 0.000
_reflns_number_gt 4488
_reflns_number_total 4896
_reflns_threshold_expression 'I > 2\s(I)'
_cod_data_source_file om5b00262_si_002.cif
_cod_data_source_block mo_dm1173_0m
_cod_original_cell_volume 4515.6(6)
_cod_database_code 4086230
_shelx_space_group_comment
; 
The symmetry employed for this shelxl refinement is uniquely defined 
by the following loop, which should always be used as a source of 
symmetry information in preference to the above space-group names. 
They are only intended as comments. 
;
_shelx_estimated_absorpt_t_min 0.556
_shelx_estimated_absorpt_t_max 0.764
_shelxl_version_number 2014-3

loop_
_space_group_symop_operation_xyz
'x, y, z'
'-x, y, -z+1/2'
'x+1/2, y+1/2, z'
'-x+1/2, y+1/2, -z+1/2'
'-x, -y, -z'
'x, -y, z-1/2'
'-x+1/2, -y+1/2, -z'
'x+1/2, -y+1/2, z-1/2'

loop_
_atom_site_label
_atom_site_type_symbol
_atom_site_fract_x
_atom_site_fract_y
_atom_site_fract_z
_atom_site_U_iso_or_equiv
_atom_site_adp_type
_atom_site_occupancy
_atom_site_site_symmetry_order
_atom_site_calc_flag
_atom_site_refinement_flags_posn
_atom_site_refinement_flags_adp
_atom_site_refinement_flags_occupancy
_atom_site_disorder_assembly
_atom_site_disorder_group
La1 La 0.12381(2) 0.93563(2) 0.21417(2) 0.01478(5) Uani 1 1 d . . . . .
N1 N 0.15767(5) 0.6674(2) 0.05033(11) 0.0225(4) Uani 1 1 d . . . . .
N2 N 0.09512(5) 0.7468(2) 0.10529(10) 0.0173(3) Uani 1 1 d . . . . .
B1 B 0.1411(4) 0.8130(14) 0.3901(9) 0.023(2) Uani 0.5 1 d . U P A 1
H1 H 0.1720 0.8090 0.4159 0.027 Uiso 0.5 1 d R U P A 1
C1 C 0.1258(4) 0.6799(16) 0.3387(9) 0.034(3) Uani 0.5 1 d . . P A 1
H1A H 0.1440 0.5866 0.3322 0.041 Uiso 0.5 1 calc R U P A 1
C2 C 0.0851(4) 0.6814(17) 0.3068(9) 0.034(3) Uani 0.5 1 d . . P A 1
H2A H 0.0735 0.5881 0.2774 0.041 Uiso 0.5 1 calc R U P A 1
C3 C 0.0595(5) 0.8074(14) 0.3181(10) 0.031(3) Uani 0.5 1 d . . P A 1
H3A H 0.0296 0.8025 0.2958 0.037 Uiso 0.5 1 calc R U P A 1
C4 C 0.0723(5) 0.9368(17) 0.3631(8) 0.028(2) Uani 0.5 1 d . . P A 1
H4A H 0.0523 1.0231 0.3736 0.033 Uiso 0.5 1 calc R U P A 1
C5 C 0.1154(7) 0.940(2) 0.3950(14) 0.040(5) Uani 0.5 1 d . U P A 1
H5A H 0.1257 1.0328 0.4269 0.048 Uiso 0.5 1 calc R U P A 1
B1' B 0.1475(5) 0.8511(16) 0.3853(10) 0.028(3) Uani 0.5 1 d . U P A 2
H2 H 0.1765 0.8833 0.4139 0.033 Uiso 0.5 1 d R U P A 2
C1' C 0.1408(4) 0.7072(17) 0.3455(9) 0.039(3) Uani 0.5 1 d . . P A 2
H1'A H 0.1653 0.6354 0.3414 0.046 Uiso 0.5 1 calc R U P A 2
C2' C 0.1025(4) 0.664(2) 0.3097(12) 0.039(4) Uani 0.5 1 d . . P A 2
H2'A H 0.1009 0.5611 0.2814 0.047 Uiso 0.5 1 calc R U P A 2
C3' C 0.0655(5) 0.7521(16) 0.3112(9) 0.036(3) Uani 0.5 1 d . . P A 2
H3'A H 0.0380 0.7126 0.2869 0.043 Uiso 0.5 1 calc R U P A 2
C4' C 0.0681(6) 0.8942(17) 0.3525(10) 0.044(4) Uani 0.5 1 d . U P A 2
H4'A H 0.0422 0.9596 0.3547 0.052 Uiso 0.5 1 calc R U P A 2
C5' C 0.1090(6) 0.9525(19) 0.3933(12) 0.025(3) Uani 0.5 1 d . . P A 2
H5'A H 0.1105 1.0529 0.4236 0.030 Uiso 0.5 1 calc R U P A 2
C6 C 0.09785(8) 1.2583(3) 0.25925(16) 0.0345(4) Uani 1 1 d . U . . .
H6B H 0.1023 1.2973 0.3194 0.041 Uiso 1 1 d R U . . .
C7 C 0.05900(8) 1.1845(3) 0.23179(15) 0.0324(5) Uani 1 1 d . U . . .
H7A H 0.0363 1.1693 0.2707 0.039 Uiso 1 1 calc R U . . .
C8 C 0.05275(7) 1.1321(3) 0.15248(15) 0.0276(5) Uani 1 1 d . . . . .
H8A H 0.0253 1.0826 0.1348 0.033 Uiso 1 1 calc R U . . .
C9 C 0.08340(7) 1.1562(2) 0.09559(13) 0.0239(4) Uani 1 1 d . . . . .
H9A H 0.0775 1.1224 0.0381 0.029 Uiso 1 1 calc R U . . .
C10 C 0.12079(7) 1.2315(3) 0.11677(15) 0.0281(4) Uani 1 1 d . U . . .
H10B H 0.1418 1.2483 0.0747 0.034 Uiso 1 1 calc R U . . .
B2 B 0.13043(9) 1.2865(3) 0.20005(17) 0.0305(4) Uani 1 1 d . U . . .
H10A H 0.1572 1.3430 0.2154 0.037 Uiso 1 1 calc R U . . .
B3 B 0.18187(7) 0.7750(3) 0.10830(15) 0.0215(5) Uani 1 1 d . . . . .
C11 C 0.18766(7) 0.9438(2) 0.09018(14) 0.0227(4) Uani 1 1 d . . . . .
H11A H 0.1802 0.9853 0.0347 0.027 Uiso 1 1 calc R U . . .
C12 C 0.20508(6) 1.0412(3) 0.15028(15) 0.0257(5) Uani 1 1 d . . . . .
H12A H 0.2088 1.1536 0.1377 0.031 Uiso 1 1 calc R U . . .
C13 C 0.21556(7) 0.9882(3) 0.22873(15) 0.0285(5) Uani 1 1 d . . . . .
H13A H 0.2276 1.0622 0.2705 0.034 Uiso 1 1 calc R U . . .
C14 C 0.21265(7) 0.8307(3) 0.24757(14) 0.0292(5) Uani 1 1 d . . . . .
H14A H 0.2217 0.7949 0.3035 0.035 Uiso 1 1 calc R U . . .
C15 C 0.19567(6) 0.7231(3) 0.19180(14) 0.0256(5) Uani 1 1 d . . . . .
H15A H 0.1936 0.6113 0.2071 0.031 Uiso 1 1 calc R U . . .
C16 C 0.11608(6) 0.6633(2) 0.05448(12) 0.0201(4) Uani 1 1 d . . . . .
H16 H 0.1005 0.5959 0.0185 0.024 Uiso 1 1 calc R U . . .
C17 C 0.17847(7) 0.5694(3) -0.00903(16) 0.0299(5) Uani 1 1 d . . . . .
H17 H 0.1569 0.4969 -0.0339 0.036 Uiso 1 1 calc R U . . .
C18 C 0.19508(8) 0.6686(3) -0.07653(15) 0.0372(6) Uani 1 1 d . . . . .
H18A H 0.1715 0.7223 -0.1052 0.056 Uiso 1 1 calc R U . . .
H18B H 0.2093 0.6022 -0.1147 0.056 Uiso 1 1 calc R U . . .
H18C H 0.2151 0.7450 -0.0532 0.056 Uiso 1 1 calc R U . . .
C19 C 0.21323(8) 0.4728(3) 0.03257(18) 0.0365(6) Uani 1 1 d . . . . .
H19A H 0.2355 0.5413 0.0550 0.055 Uiso 1 1 calc R U . . .
H19B H 0.2250 0.4023 -0.0070 0.055 Uiso 1 1 calc R U . . .
H19C H 0.2016 0.4124 0.0765 0.055 Uiso 1 1 calc R U . . .
C20 C 0.04854(6) 0.7237(2) 0.09816(13) 0.0201(4) Uani 1 1 d . . . . .
H20 H 0.0365 0.7856 0.1426 0.024 Uiso 1 1 calc R U . . .
C21 C 0.03519(7) 0.5557(3) 0.11049(17) 0.0298(5) Uani 1 1 d . . . . .
H21A H 0.0441 0.4924 0.0651 0.045 Uiso 1 1 calc R U . . .
H21B H 0.0045 0.5505 0.1129 0.045 Uiso 1 1 calc R U . . .
H21C H 0.0485 0.5163 0.1614 0.045 Uiso 1 1 calc R U . . .
C22 C 0.02906(7) 0.7869(3) 0.01843(14) 0.0279(5) Uani 1 1 d . . . . .
H22A H 0.0376 0.8952 0.0119 0.042 Uiso 1 1 calc R U . . .
H22B H -0.0017 0.7808 0.0189 0.042 Uiso 1 1 calc R U . . .
H22C H 0.0388 0.7252 -0.0268 0.042 Uiso 1 1 calc R U . . .

loop_
_atom_site_aniso_label
_atom_site_aniso_U_11
_atom_site_aniso_U_22
_atom_site_aniso_U_33
_atom_site_aniso_U_23
_atom_site_aniso_U_13
_atom_site_aniso_U_12
La1 0.01624(7) 0.01407(7) 0.01391(7) -0.00012(4) -0.00038(4) 0.00026(4)
N1 0.0169(8) 0.0252(10) 0.0257(9) -0.0100(8) 0.0038(7) -0.0022(7)
N2 0.0149(7) 0.0190(8) 0.0180(8) -0.0013(7) 0.0004(6) -0.0002(6)
B1 0.022(4) 0.032(5) 0.015(3) 0.010(4) 0.004(3) -0.009(4)
C1 0.057(10) 0.028(4) 0.018(3) 0.000(3) -0.001(6) 0.007(6)
C2 0.057(10) 0.026(9) 0.020(3) 0.002(5) 0.007(8) -0.021(7)
C3 0.035(4) 0.041(8) 0.019(3) -0.010(6) 0.009(3) -0.024(6)
C4 0.035(4) 0.038(6) 0.010(3) -0.005(4) 0.008(2) 0.004(4)
C5 0.053(8) 0.049(9) 0.017(5) 0.002(5) -0.006(5) -0.021(6)
B1' 0.025(4) 0.043(6) 0.017(4) 0.007(4) 0.007(3) -0.018(4)
C1' 0.043(6) 0.051(8) 0.023(5) 0.022(5) 0.011(5) 0.026(5)
C2' 0.072(12) 0.018(3) 0.028(5) 0.005(3) 0.017(9) 0.001(8)
C3' 0.051(8) 0.036(9) 0.021(5) 0.002(7) 0.007(4) -0.017(6)
C4' 0.043(6) 0.048(8) 0.042(8) 0.020(6) 0.021(6) 0.017(6)
C5' 0.042(6) 0.018(4) 0.018(6) -0.002(3) 0.016(4) 0.010(4)
C6 0.0449(9) 0.0217(9) 0.0362(10) -0.0010(8) -0.0045(8) 0.0057(8)
C7 0.0351(11) 0.0274(12) 0.0359(13) 0.0015(10) 0.0121(9) 0.0084(9)
C8 0.0220(10) 0.0220(11) 0.0386(13) 0.0033(10) -0.0008(9) 0.0039(9)
C9 0.0296(11) 0.0192(11) 0.0224(10) 0.0027(8) -0.0015(8) 0.0061(8)
C10 0.0327(9) 0.0166(8) 0.0350(9) 0.0042(7) 0.0014(8) 0.0036(7)
B2 0.0370(9) 0.0176(8) 0.0363(9) 0.0003(7) -0.0037(7) 0.0032(7)
B3 0.0129(10) 0.0228(12) 0.0290(12) -0.0092(10) 0.0029(8) 0.0005(8)
C11 0.0173(9) 0.0254(12) 0.0257(11) -0.0011(9) 0.0043(8) -0.0010(8)
C12 0.0161(9) 0.0191(11) 0.0421(13) -0.0033(9) 0.0044(9) -0.0039(8)
C13 0.0174(10) 0.0309(12) 0.0364(13) -0.0130(10) -0.0060(9) -0.0002(9)
C14 0.0213(10) 0.0335(13) 0.0315(12) -0.0042(10) -0.0099(9) 0.0080(9)
C15 0.0192(10) 0.0204(11) 0.0368(12) -0.0016(9) -0.0016(9) 0.0054(8)
C16 0.0178(9) 0.0207(11) 0.0216(10) -0.0033(8) -0.0002(7) -0.0031(8)
C17 0.0208(10) 0.0323(13) 0.0373(13) -0.0189(10) 0.0093(9) -0.0040(9)
C18 0.0298(12) 0.0537(17) 0.0286(12) -0.0081(12) 0.0059(9) 0.0041(11)
C19 0.0347(13) 0.0240(12) 0.0525(16) -0.0053(11) 0.0181(12) 0.0034(10)
C20 0.0144(9) 0.0214(11) 0.0247(10) -0.0025(8) 0.0010(7) -0.0002(7)
C21 0.0206(10) 0.0237(12) 0.0451(14) 0.0003(10) 0.0037(10) -0.0036(8)
C22 0.0214(10) 0.0313(13) 0.0301(11) -0.0002(10) -0.0063(8) -0.0002(9)

loop_
_atom_type_symbol
_atom_type_description
_atom_type_scat_dispersion_real
_atom_type_scat_dispersion_imag
_atom_type_scat_source
C C 0.0033 0.0016 'International Tables Vol C Tables 4.2.6.8 and 6.1.1.4'
H H 0.0000 0.0000 'International Tables Vol C Tables 4.2.6.8 and 6.1.1.4'
N N 0.0061 0.0033 'International Tables Vol C Tables 4.2.6.8 and 6.1.1.4'
B B 0.0013 0.0007 'International Tables Vol C Tables 4.2.6.8 and 6.1.1.4'
La La -0.2871 2.4523 'International Tables Vol C Tables 4.2.6.8 and 6.1.1.4'

loop_
_geom_angle_atom_site_label_1
_geom_angle_atom_site_label_2
_geom_angle_atom_site_label_3
_geom_angle
N2 La1 C2' 77.5(4)
N2 La1 C13 117.99(6)
C2' La1 C13 109.6(3)
N2 La1 B3 59.72(6)
C2' La1 B3 96.4(3)
C13 La1 B3 58.27(6)
N2 La1 C3 86.4(3)
C13 La1 C3 136.3(3)
B3 La1 C3 129.9(2)
N2 La1 C1' 97.8(3)
C2' La1 C1' 27.0(3)
C13 La1 C1' 84.4(2)
B3 La1 C1' 91.5(3)
N2 La1 C11 76.17(6)
C2' La1 C11 125.3(3)
C13 La1 C11 48.77(6)
B3 La1 C11 29.40(6)
C3 La1 C11 158.8(2)
C1' La1 C11 114.7(3)
N2 La1 C8 83.46(6)
C2' La1 C8 116.8(3)
C13 La1 C8 132.30(7)
B3 La1 C8 123.66(7)
C3 La1 C8 82.8(3)
C1' La1 C8 137.7(3)
C11 La1 C8 106.68(6)
N2 La1 C15 76.51(6)
C2' La1 C15 76.9(3)
C13 La1 C15 48.76(6)
B3 La1 C15 29.20(7)
C3 La1 C15 113.7(3)
C1' La1 C15 64.4(3)
C11 La1 C15 50.79(6)
C8 La1 C15 152.75(7)
N2 La1 C3' 80.2(3)
C2' La1 C3' 27.6(3)
C13 La1 C3' 132.9(3)
B3 La1 C3' 119.8(3)
C1' La1 C3' 49.0(4)
C11 La1 C3' 148.9(3)
C8 La1 C3' 90.2(3)
C15 La1 C3' 104.2(3)
N2 La1 C9 79.60(6)
C2' La1 C9 139.8(3)
C13 La1 C9 110.24(7)
B3 La1 C9 99.92(7)
C3 La1 C9 109.5(3)
C1' La1 C9 164.7(2)
C11 La1 C9 79.47(6)
C8 La1 C9 27.38(6)
C15 La1 C9 128.46(6)
C3' La1 C9 115.8(3)
N2 La1 B1' 125.0(3)
C2' La1 B1' 49.2(5)
C13 La1 B1' 76.2(3)
B3 La1 B1' 108.2(3)
C1' La1 B1' 27.6(4)
C11 La1 B1' 121.0(3)
C8 La1 B1' 128.1(3)
C15 La1 B1' 79.0(3)
C3' La1 B1' 59.4(4)
C9 La1 B1' 149.4(3)
C16 N1 C17 120.06(17)
C16 N1 B3 117.23(17)
C17 N1 B3 122.70(16)
C16 N2 C20 114.30(16)
C16 N2 La1 128.62(13)
C20 N2 La1 117.08(12)
C5 B1 C1 118.1(14)
C5 B1 La1 73.0(11)
C1 B1 La1 72.3(8)
C5 B1 H1 123.2
C1 B1 H1 118.3
La1 B1 H1 120.3
C2 C1 B1 118.9(13)
C2 C1 La1 75.3(9)
B1 C1 La1 79.6(8)
C2 C1 H1A 120.4
B1 C1 H1A 120.4
La1 C1 H1A 120.4
C1 C2 C3 120.6(14)
C1 C2 La1 78.3(9)
C3 C2 La1 75.6(8)
C1 C2 H2A 119.6
C3 C2 H2A 119.6
La1 C2 H2A 119.6
C2 C3 C4 123.1(15)
C2 C3 La1 77.5(8)
C4 C3 La1 79.5(9)
C2 C3 H3A 118.4
C4 C3 H3A 118.4
La1 C3 H3A 118.4
C3 C4 C5 117.3(15)
C3 C4 La1 73.7(9)
C5 C4 La1 75.7(11)
C3 C4 H4A 121.3
C5 C4 H4A 121.3
La1 C4 H4A 121.3
B1 C5 C4 121.1(15)
B1 C5 La1 81.1(11)
C4 C5 La1 76.7(11)
B1 C5 H5A 119.3
C4 C5 H5A 119.3
La1 C5 H5A 119.3
C1' B1' C5' 116.2(13)
C1' B1' La1 75.5(9)
C5' B1' La1 77.1(10)
C1' B1' H2 123.3
C5' B1' H2 120.1
La1 B1' H2 122.3
C2' C1' B1' 123.3(16)
C2' C1' La1 75.2(9)
B1' C1' La1 76.9(8)
C2' C1' H1'A 118.3
B1' C1' H1'A 118.3
La1 C1' H1'A 118.3
C1' C2' C3' 124.5(18)
C1' C2' La1 77.8(9)
C3' C2' La1 78.0(8)
C1' C2' H2'A 117.8
C3' C2' H2'A 117.8
La1 C2' H2'A 117.8
C4' C3' C2' 117.1(17)
C4' C3' La1 77.0(9)
C2' C3' La1 74.4(9)
C4' C3' H3'A 121.4
C2' C3' H3'A 121.4
La1 C3' H3'A 121.4
C3' C4' C5' 122.1(15)
C3' C4' La1 75.8(9)
C5' C4' La1 76.7(10)
C3' C4' H4'A 118.9
C5' C4' H4'A 118.9
La1 C4' H4'A 118.9
B1' C5' C4' 116.6(13)
B1' C5' La1 73.7(9)
C4' C5' La1 74.0(10)
B1' C5' H5'A 121.7
C4' C5' H5'A 121.7
La1 C5' H5'A 121.7
C7 C6 B2 118.8(2)
C7 C6 La1 75.82(14)
B2 C6 La1 77.18(14)
C7 C6 H6B 120.5
B2 C6 H6B 120.5
La1 C6 H6B 120.4
C8 C7 C6 121.2(2)
C8 C7 La1 74.94(13)
C6 C7 La1 76.43(13)
C8 C7 H7A 119.4
C6 C7 H7A 119.4
La1 C7 H7A 119.4
C7 C8 C9 120.8(2)
C7 C8 La1 78.11(13)
C9 C8 La1 76.76(12)
C7 C8 H8A 119.5
C9 C8 H8A 119.5
La1 C8 H8A 119.5
C10 C9 C8 121.2(2)
C10 C9 La1 78.42(12)
C8 C9 La1 75.86(12)
C10 C9 H9A 119.4
C8 C9 H9A 119.4
La1 C9 H9A 119.4
C9 C10 B2 121.4(2)
C9 C10 La1 74.89(12)
B2 C10 La1 77.01(14)
C9 C10 H10B 119.3
B2 C10 H10B 119.3
La1 C10 H10B 119.3
C10 B2 C6 116.5(2)
C10 B2 La1 74.89(14)
C6 B2 La1 74.49(14)
C10 B2 H10A 121.8
C6 B2 H10A 121.8
La1 B2 H10A 121.8
C15 B3 C11 116.2(2)
C15 B3 N1 121.0(2)
C11 B3 N1 122.2(2)
C15 B3 La1 75.89(12)
C11 B3 La1 75.49(12)
N1 B3 La1 110.46(12)
C12 C11 B3 119.5(2)
C12 C11 La1 77.43(13)
B3 C11 La1 75.10(12)
C12 C11 H11A 120.2
B3 C11 H11A 120.2
La1 C11 H11A 120.2
C11 C12 C13 122.0(2)
C11 C12 La1 75.48(12)
C13 C12 La1 74.96(13)
C11 C12 H12A 119.0
C13 C12 H12A 119.0
La1 C12 H12A 119.0
C12 C13 C14 120.6(2)
C12 C13 La1 77.81(12)
C14 C13 La1 77.97(12)
C12 C13 H13A 119.6
C14 C13 H13A 119.6
La1 C13 H13A 119.6
C15 C14 C13 121.8(2)
C15 C14 La1 75.61(12)
C13 C14 La1 74.78(12)
C15 C14 H14A 119.0
C13 C14 H14A 119.0
La1 C14 H14A 119.0
C14 C15 B3 119.6(2)
C14 C15 La1 77.29(12)
B3 C15 La1 74.91(12)
C14 C15 H15A 120.2
B3 C15 H15A 120.2
La1 C15 H15A 120.2
N2 C16 N1 123.94(18)
N2 C16 H16 118.0
N1 C16 H16 118.0
N1 C17 C19 110.8(2)
N1 C17 C18 110.4(2)
C19 C17 C18 111.6(2)
N1 C17 H17 108.0
C19 C17 H17 108.0
C18 C17 H17 108.0
C17 C18 H18A 109.5
C17 C18 H18B 109.5
H18A C18 H18B 109.5
C17 C18 H18C 109.5
H18A C18 H18C 109.5
H18B C18 H18C 109.5
C17 C19 H19A 109.5
C17 C19 H19B 109.5
H19A C19 H19B 109.5
C17 C19 H19C 109.5
H19A C19 H19C 109.5
H19B C19 H19C 109.5
N2 C20 C22 112.08(17)
N2 C20 C21 113.41(17)
C22 C20 C21 110.56(18)
N2 C20 H20 106.8
C22 C20 H20 106.8
C21 C20 H20 106.8
C20 C21 H21A 109.5
C20 C21 H21B 109.5
H21A C21 H21B 109.5
C20 C21 H21C 109.5
H21A C21 H21C 109.5
H21B C21 H21C 109.5
C20 C22 H22A 109.5
C20 C22 H22B 109.5
H22A C22 H22B 109.5
C20 C22 H22C 109.5
H22A C22 H22C 109.5
H22B C22 H22C 109.5

loop_
_geom_bond_atom_site_label_1
_geom_bond_atom_site_label_2
_geom_bond_distance
La1 N2 2.5570(16)
La1 C2' 2.925(16)
La1 C13 2.947(2)
La1 B3 2.953(2)
La1 C3 2.953(15)
La1 C1' 2.957(14)
La1 C11 2.958(2)
La1 C8 2.960(2)
La1 C15 2.966(2)
La1 C3' 2.970(14)
La1 C9 2.971(2)
La1 B1' 2.975(16)
N1 C16 1.327(3)
N1 C17 1.476(3)
N1 B3 1.513(3)
N2 C16 1.313(3)
N2 C20 1.492(2)
B1 C5 1.37(2)
B1 C1 1.494(17)
B1 H1 1.0501
C1 C2 1.368(13)
C1 H1A 1.0000
C2 C3 1.377(14)
C2 H2A 1.0000
C3 C4 1.389(13)
C3 H3A 1.0000
C4 C5 1.44(3)
C4 H4A 1.0000
C5 H5A 1.0000
B1' C1' 1.415(19)
B1' C5' 1.52(2)
B1' H2 1.0499
C1' C2' 1.374(14)
C1' H1'A 1.0000
C2' C3' 1.405(14)
C2' H2'A 1.0000
C3' C4' 1.402(14)
C3' H3'A 1.0000
C4' C5' 1.52(3)
C4' H4'A 1.0000
C5' H5'A 1.0000
C6 C7 1.440(4)
C6 B2 1.481(4)
C6 H6B 1.0499
C7 C8 1.389(3)
C7 H7A 1.0000
C8 C9 1.404(3)
C8 H8A 1.0000
C9 C10 1.382(3)
C9 H9A 1.0000
C10 B2 1.471(4)
C10 H10B 1.0000
B2 H10A 1.0000
B3 C15 1.492(3)
B3 C11 1.500(3)
C11 C12 1.391(3)
C11 H11A 1.0000
C12 C13 1.396(3)
C12 H12A 1.0000
C13 C14 1.398(4)
C13 H13A 1.0000
C14 C15 1.395(3)
C14 H14A 1.0000
C15 H15A 1.0000
C16 H16 0.9500
C17 C19 1.518(4)
C17 C18 1.521(4)
C17 H17 1.0000
C18 H18A 0.9800
C18 H18B 0.9800
C18 H18C 0.9800
C19 H19A 0.9800
C19 H19B 0.9800
C19 H19C 0.9800
C20 C22 1.524(3)
C20 C21 1.527(3)
C20 H20 1.0000
C21 H21A 0.9800
C21 H21B 0.9800
C21 H21C 0.9800
C22 H22A 0.9800
C22 H22B 0.9800
C22 H22C 0.9800
